data_7230914
loop_
_publ_author_name
'Yue, Qi'
'Liu, Xu'
'Guo, Wei-Xiao'
'Gao, En-Qing'

_publ_section_title
;
 Structural diversity and magnetic properties of Co(II)/Mn(II)/Ni(II)
 coordination polymers constructed from an unsymmetrical tetracarboxylic
 acid and varying N-donor ligands
;
_journal_name_full CrystEngComm
_journal_paper_doi 10.1039/C8CE00692J
_journal_year 2018
_chemical_absolute_configuration syn
_chemical_formula_sum 'C3.2 H2.06 Mn0.23 N0.23 O1.14'
_chemical_formula_weight 74.55
_chemical_name_systematic
;
 ?
;
_space_group_crystal_system tetragonal
_space_group_IT_number 82
_space_group_name_Hall 'I -4'
_space_group_name_H-M_alt 'I -4'
_symmetry_space_group_name_Hall 'I -4'
_symmetry_space_group_name_H-M 'I -4'
_atom_sites_solution_hydrogens mixed
_audit_creation_method SHELXL-2014
_audit_update_record
;
2018-04-20 deposited with the CCDC.
2018-06-19 downloaded from the CCDC.
;
_cell_angle_alpha 90
_cell_angle_beta 90
_cell_angle_gamma 90
_cell_formula_units_Z 70
_cell_length_a 30.168(3)
_cell_length_b 30.168(3)
_cell_length_c 6.0186(8)
_cell_measurement_reflns_used 5046
_cell_measurement_temperature 296(2)
_cell_measurement_theta_max 20.70
_cell_measurement_theta_min 2.70
_cell_volume 5477.6(11)
_computing_cell_refinement 'Bruker SMART'
_computing_data_collection 'Bruker SMART'
_computing_data_reduction 'Bruker SAINT'
_computing_structure_refinement 'SHELXL-2014 (Sheldrick, 2014)'
_diffrn_ambient_temperature 296(2)
_diffrn_measured_fraction_theta_full 1.000
_diffrn_measured_fraction_theta_max 0.996
_diffrn_measurement_device_type 'CCD area detector'
_diffrn_measurement_method 'phi and omega scans'
_diffrn_radiation_type MoK\a
_diffrn_radiation_wavelength 0.71073
_diffrn_reflns_av_R_equivalents 0.0833
_diffrn_reflns_av_unetI/netI 0.0735
_diffrn_reflns_Laue_measured_fraction_full 1.000
_diffrn_reflns_Laue_measured_fraction_max 0.996
_diffrn_reflns_limit_h_max 39
_diffrn_reflns_limit_h_min -38
_diffrn_reflns_limit_k_max 40
_diffrn_reflns_limit_k_min -40
_diffrn_reflns_limit_l_max 8
_diffrn_reflns_limit_l_min -7
_diffrn_reflns_number 37744
_diffrn_reflns_point_group_measured_fraction_full 1.000
_diffrn_reflns_point_group_measured_fraction_max 0.976
_diffrn_reflns_theta_full 25.242
_diffrn_reflns_theta_max 28.321
_diffrn_reflns_theta_min 0.955
_diffrn_source 'fine-focus sealed tube'
_exptl_absorpt_coefficient_mu 0.984
_exptl_crystal_colour yellow
_exptl_crystal_density_diffrn 1.582
_exptl_crystal_density_method 'not measured'
_exptl_crystal_description rodlike
_exptl_crystal_F_000 2640
_refine_diff_density_max 2.263
_refine_diff_density_min -0.679
_refine_diff_density_rms 0.100
_refine_ls_abs_structure_details
;
 Flack x determined using 1768 quotients [(I+)-(I-)]/[(I+)+(I-)]
 (Parsons, Flack and Wagner, Acta Cryst. B69 (2013) 249-259).
;
_refine_ls_abs_structure_Flack 0.017(12)
_refine_ls_extinction_method none
_refine_ls_goodness_of_fit_ref 0.995
_refine_ls_hydrogen_treatment constr
_refine_ls_matrix_type full
_refine_ls_number_parameters 379
_refine_ls_number_reflns 6630
_refine_ls_number_restraints 36
_refine_ls_restrained_S_all 1.073
_refine_ls_R_factor_all 0.0864
_refine_ls_R_factor_gt 0.0623
_refine_ls_shift/su_max 0.001
_refine_ls_shift/su_mean 0.000
_refine_ls_structure_factor_coef Fsqd
_refine_ls_weighting_details 'w=1/[\s^2^(Fo^2^)+(0.1122P)^2^+0.8025P] where P=(Fo^2^+2Fc^2^)/3'
_refine_ls_weighting_scheme calc
_refine_ls_wR_factor_gt 0.1610
_refine_ls_wR_factor_ref 0.1740
_reflns_Friedel_coverage 0.790
_reflns_Friedel_fraction_full 1.000
_reflns_Friedel_fraction_max 0.952
_reflns_number_gt 4885
_reflns_number_total 6630
_reflns_threshold_expression 'I > 2\s(I)'
_cod_data_source_file c8ce00692j2.cif
_cod_data_source_block 2
_cod_original_cell_volume 5477.7(12)
_cod_original_formula_sum 'C3.20 H2.06 Mn0.23 N0.23 O1.14'
_cod_database_code 7230914
_shelx_space_group_comment
;
The symmetry employed for this shelxl refinement is uniquely defined
by the following loop, which should always be used as a source of
symmetry information in preference to the above space-group names.
They are only intended as comments.
;
_shelxl_version_number 2014-3

loop_
_space_group_symop_operation_xyz
'x, y, z'
'-x, -y, z'
'y, -x, -z'
'-y, x, -z'
'x+1/2, y+1/2, z+1/2'
'-x+1/2, -y+1/2, z+1/2'
'y+1/2, -x+1/2, -z+1/2'
'-y+1/2, x+1/2, -z+1/2'

loop_
_atom_site_label
_atom_site_type_symbol
_atom_site_fract_x
_atom_site_fract_y
_atom_site_fract_z
_atom_site_U_iso_or_equiv
_atom_site_adp_type
_atom_site_occupancy
_atom_site_site_symmetry_order
_atom_site_calc_flag
_atom_site_refinement_flags_posn
_atom_site_refinement_flags_adp
Mn1 Mn 0.07380(3) 0.77782(3) 0.04014(17) 0.0246(3) Uani 1 1 d . .
Mn2 Mn 0.05567(3) 0.66644(4) -0.08671(19) 0.0309(3) Uani 1 1 d . U
O1 O 0.01339(18) 0.79964(18) -0.2022(11) 0.0423(14) Uani 1 1 d . .
O2 O 0.04480(16) 0.73417(17) -0.2173(9) 0.0298(11) Uani 1 1 d . U
O3 O 0.02541(19) 0.75566(17) -0.7258(9) 0.0359(12) Uani 1 1 d . .
O4 O 0.00992(18) 0.68563(19) -0.8282(11) 0.0457(16) Uani 1 1 d . .
O5 O -0.0979(2) 0.62099(19) 0.0070(12) 0.0532(16) Uani 1 1 d . .
O6 O -0.1602(3) 0.6043(2) -0.1698(11) 0.064(2) Uani 1 1 d . .
O7 O -0.1790(2) 0.60701(19) 0.3437(10) 0.0426(14) Uani 1 1 d . .
O8 O -0.24846(19) 0.63048(19) 0.3302(11) 0.0434(14) Uani 1 1 d . .
O9 O -0.0011(3) 0.6344(3) -0.235(2) 0.131(5) Uani 1 1 d D U
H9B H 0.0153 0.6356 -0.3703 0.197 Uiso 1 1 d DR U
H9A H -0.0117 0.6081 -0.2700 0.197 Uiso 1 1 d DR U
O10 O 0.0634(3) 0.6003(2) 0.0877(17) 0.076(2) Uani 1 1 d D U
H10B H 0.0598 0.6068 0.0361 0.114 Uiso 1 1 d DR U
H10A H 0.0577 0.5815 -0.0587 0.114 Uiso 1 1 d DR U
N1 N 0.1180(2) 0.8167(2) -0.1919(11) 0.0326(14) Uani 1 1 d . .
N2 N 0.0760(2) 0.8468(2) 0.1708(12) 0.0353(15) Uani 1 1 d . .
C1 C 0.0123(2) 0.7593(2) -0.2544(11) 0.0275(15) Uani 1 1 d . .
C2 C -0.0295(2) 0.7392(2) -0.3420(12) 0.0250(14) Uani 1 1 d . .
C3 C -0.0324(2) 0.7178(2) -0.5439(12) 0.0254(13) Uani 1 1 d . .
C4 C 0.0043(2) 0.7202(3) -0.7061(12) 0.0311(16) Uani 1 1 d . .
C5 C -0.0711(2) 0.6943(2) -0.5935(12) 0.0311(15) Uani 1 1 d . .
H5A H -0.0736 0.6800 -0.7298 0.037 Uiso 1 1 calc R U
C6 C -0.1051(2) 0.6919(3) -0.4462(13) 0.0337(16) Uani 1 1 d . .
H6A H -0.1301 0.6754 -0.4822 0.040 Uiso 1 1 calc R U
C7 C -0.1035(2) 0.7138(2) -0.2417(12) 0.0283(15) Uani 1 1 d . .
C8 C -0.0652(2) 0.7379(2) -0.1926(13) 0.0306(15) Uani 1 1 d . .
H8A H -0.0634 0.7533 -0.0591 0.037 Uiso 1 1 calc R U
C9 C -0.1407(2) 0.7126(2) -0.0814(12) 0.0273(14) Uani 1 1 d . .
C10 C -0.1567(2) 0.6723(2) 0.0075(11) 0.0281(15) Uani 1 1 d . .
C11 C -0.1360(3) 0.6284(2) -0.0551(14) 0.0362(17) Uani 1 1 d . .
C12 C -0.1935(2) 0.6736(3) 0.1566(13) 0.0316(16) Uani 1 1 d . .
C13 C -0.2071(3) 0.6335(3) 0.2835(12) 0.0319(16) Uani 1 1 d . .
C14 C -0.2136(3) 0.7143(3) 0.2059(14) 0.0369(17) Uani 1 1 d . .
H14A H -0.2377 0.7151 0.3022 0.044 Uiso 1 1 calc R U
C15 C -0.1983(3) 0.7525(2) 0.1147(14) 0.0346(16) Uani 1 1 d . .
H15A H -0.2127 0.7791 0.1434 0.042 Uiso 1 1 calc R U
C16 C -0.1608(2) 0.7517(3) -0.0225(13) 0.0353(17) Uani 1 1 d . .
H16A H -0.1493 0.7784 -0.0749 0.042 Uiso 1 1 calc R U
C17 C 0.1381(3) 0.8008(3) -0.3724(14) 0.044(2) Uani 1 1 d . .
H17A H 0.1332 0.7713 -0.4106 0.053 Uiso 1 1 calc R U
C18 C 0.1654(3) 0.8253(4) -0.5040(16) 0.056(3) Uani 1 1 d . .
H18A H 0.1792 0.8130 -0.6275 0.068 Uiso 1 1 calc R U
C19 C 0.1722(3) 0.8701(4) -0.447(2) 0.074(4) Uani 1 1 d . .
H19A H 0.1907 0.8879 -0.5324 0.089 Uiso 1 1 calc R U
C20 C 0.1514(3) 0.8874(3) -0.2639(17) 0.046(2) Uani 1 1 d . .
C21 C 0.1242(2) 0.8589(3) -0.1358(15) 0.0387(19) Uani 1 1 d . .
C22 C 0.1019(2) 0.8754(2) 0.0521(16) 0.0377(18) Uani 1 1 d . .
C23 C 0.1073(3) 0.9205(3) 0.1095(18) 0.050(2) Uani 1 1 d . .
C24 C 0.1350(4) 0.9482(3) -0.022(3) 0.075(4) Uani 1 1 d . .
H24A H 0.1382 0.9778 0.0169 0.090 Uiso 1 1 calc R U
C25 C 0.1557(4) 0.9335(4) -0.194(3) 0.076(4) Uani 1 1 d . .
H25A H 0.1738 0.9526 -0.2748 0.091 Uiso 1 1 calc R U
C26 C 0.0858(4) 0.9342(3) 0.309(2) 0.071(3) Uani 1 1 d . .
H26A H 0.0899 0.9629 0.3604 0.085 Uiso 1 1 calc R U
C27 C 0.0592(4) 0.9054(4) 0.426(2) 0.065(3) Uani 1 1 d . .
H27A H 0.0436 0.9152 0.5495 0.078 Uiso 1 1 calc R U
C28 C 0.0559(3) 0.8617(3) 0.3571(17) 0.048(2) Uani 1 1 d . .
H28A H 0.0394 0.8419 0.4420 0.058 Uiso 1 1 calc R U

loop_
_atom_site_aniso_label
_atom_site_aniso_U_11
_atom_site_aniso_U_22
_atom_site_aniso_U_33
_atom_site_aniso_U_23
_atom_site_aniso_U_13
_atom_site_aniso_U_12
Mn1 0.0232(5) 0.0251(5) 0.0254(5) 0.0026(4) -0.0009(4) -0.0025(4)
Mn2 0.0248(5) 0.0306(6) 0.0373(6) -0.0091(5) 0.0037(5) -0.0011(4)
O1 0.033(3) 0.034(3) 0.060(4) -0.006(3) -0.006(3) -0.002(2)
O2 0.023(2) 0.036(3) 0.030(3) 0.001(2) 0.000(2) 0.003(2)
O3 0.043(3) 0.033(3) 0.031(3) 0.000(2) 0.011(2) -0.015(2)
O4 0.036(3) 0.036(3) 0.065(4) -0.012(3) 0.026(3) -0.005(2)
O5 0.057(4) 0.037(3) 0.065(4) -0.002(3) 0.007(3) 0.006(3)
O6 0.101(6) 0.048(4) 0.043(4) -0.018(3) 0.003(4) -0.038(4)
O7 0.051(3) 0.044(3) 0.033(3) 0.012(3) 0.003(3) -0.005(3)
O8 0.044(3) 0.038(3) 0.048(4) 0.001(3) 0.019(3) -0.007(2)
O9 0.106(7) 0.049(5) 0.239(13) -0.017(7) -0.112(8) 0.003(4)
O10 0.082(5) 0.035(3) 0.111(6) 0.000(4) -0.011(5) 0.000(3)
N1 0.031(3) 0.037(4) 0.030(3) 0.005(3) -0.003(3) -0.005(3)
N2 0.034(3) 0.034(3) 0.037(4) 0.000(3) -0.006(3) 0.005(3)
C1 0.022(3) 0.041(4) 0.020(3) 0.003(3) -0.002(3) -0.007(3)
C2 0.019(3) 0.025(3) 0.030(4) 0.007(3) -0.001(3) -0.004(3)
C3 0.026(3) 0.028(3) 0.022(3) 0.007(3) 0.002(3) -0.006(3)
C4 0.023(3) 0.044(4) 0.026(4) 0.005(3) -0.005(3) 0.001(3)
C5 0.031(4) 0.042(4) 0.021(3) 0.001(3) -0.005(3) -0.009(3)
C6 0.025(3) 0.046(4) 0.030(4) 0.007(3) -0.001(3) -0.018(3)
C7 0.025(3) 0.035(4) 0.025(4) 0.007(3) 0.000(3) -0.010(3)
C8 0.027(4) 0.034(4) 0.031(4) -0.004(3) 0.000(3) -0.007(3)
C9 0.019(3) 0.036(4) 0.027(4) 0.000(3) -0.005(3) -0.006(3)
C10 0.027(3) 0.043(4) 0.014(3) 0.000(3) -0.003(3) -0.006(3)
C11 0.048(5) 0.029(4) 0.031(4) -0.002(3) 0.009(3) -0.010(3)
C12 0.028(4) 0.035(4) 0.031(4) 0.004(3) 0.001(3) -0.010(3)
C13 0.042(4) 0.034(4) 0.021(3) -0.001(3) 0.001(3) -0.010(3)
C14 0.030(4) 0.042(4) 0.038(4) 0.002(4) 0.007(3) -0.002(3)
C15 0.035(4) 0.029(4) 0.039(4) 0.000(3) -0.002(3) 0.001(3)
C16 0.037(4) 0.039(4) 0.030(4) 0.010(3) 0.000(3) -0.011(3)
C17 0.040(5) 0.059(5) 0.034(4) 0.012(4) -0.003(4) -0.004(4)
C18 0.041(5) 0.084(7) 0.044(6) 0.012(5) 0.016(4) 0.000(5)
C19 0.040(5) 0.113(10) 0.071(8) 0.049(7) 0.001(5) -0.024(6)
C20 0.031(4) 0.049(5) 0.059(6) 0.017(4) -0.009(4) -0.013(4)
C21 0.028(4) 0.041(4) 0.047(5) 0.019(4) -0.016(3) -0.007(3)
C22 0.032(4) 0.025(4) 0.055(5) 0.007(4) -0.014(4) -0.007(3)
C23 0.056(5) 0.027(4) 0.065(6) 0.000(4) -0.023(5) -0.009(4)
C24 0.084(8) 0.035(5) 0.106(11) 0.004(6) -0.020(8) -0.023(5)
C25 0.058(7) 0.047(6) 0.122(12) 0.027(7) -0.022(8) -0.025(5)
C26 0.081(8) 0.034(5) 0.099(10) -0.009(6) -0.022(7) 0.002(5)
C27 0.066(7) 0.065(6) 0.065(7) -0.029(6) -0.002(6) 0.010(5)
C28 0.041(5) 0.054(5) 0.049(5) -0.012(4) -0.008(4) 0.004(4)

loop_
_atom_type_symbol
_atom_type_description
_atom_type_scat_dispersion_real
_atom_type_scat_dispersion_imag
_atom_type_scat_source
C C 0.0033 0.0016 'International Tables Vol C Tables 4.2.6.8 and 6.1.1.4'
H H 0.0000 0.0000 'International Tables Vol C Tables 4.2.6.8 and 6.1.1.4'
N N 0.0061 0.0033 'International Tables Vol C Tables 4.2.6.8 and 6.1.1.4'
O O 0.0106 0.0060 'International Tables Vol C Tables 4.2.6.8 and 6.1.1.4'
Mn Mn 0.3368 0.7283 'International Tables Vol C Tables 4.2.6.8 and 6.1.1.4'

loop_
_geom_angle_atom_site_label_1
_geom_angle_atom_site_label_2
_geom_angle_atom_site_label_3
_geom_angle
_geom_angle_site_symmetry_1
_geom_angle_site_symmetry_3
O8 Mn1 O3 100.4(2) 7_455 1_556
O8 Mn1 O2 109.6(2) 7_455 .
O3 Mn1 O2 90.3(2) 1_556 .
O8 Mn1 N2 103.9(2) 7_455 .
O3 Mn1 N2 94.6(2) 1_556 .
O2 Mn1 N2 144.6(2) . .
O8 Mn1 N1 88.1(2) 7_455 .
O3 Mn1 N1 166.8(2) 1_556 .
O2 Mn1 N1 96.3(2) . .
N2 Mn1 N1 73.5(3) . .
O8 Mn1 O1 163.7(2) 7_455 .
O3 Mn1 O1 88.2(2) 1_556 .
O2 Mn1 O1 56.19(18) . .
N2 Mn1 O1 88.9(2) . .
N1 Mn1 O1 86.0(2) . .
O8 Mn1 C1 138.1(2) 7_455 .
O3 Mn1 C1 84.0(2) 1_556 .
O2 Mn1 C1 28.6(2) . .
N2 Mn1 C1 117.3(2) . .
N1 Mn1 C1 96.3(2) . .
O1 Mn1 C1 28.5(2) . .
O6 Mn2 O9 103.1(5) 7_454 .
O6 Mn2 O4 169.1(3) 7_454 1_556
O9 Mn2 O4 84.9(4) . 1_556
O6 Mn2 O7 89.3(3) 7_454 7_455
O9 Mn2 O7 157.8(4) . 7_455
O4 Mn2 O7 85.6(2) 1_556 7_455
O6 Mn2 O2 86.4(2) 7_454 .
O9 Mn2 O2 98.5(3) . .
O4 Mn2 O2 85.0(2) 1_556 .
O7 Mn2 O2 100.6(2) 7_455 .
O6 Mn2 O10 100.0(3) 7_454 .
O9 Mn2 O10 83.1(3) . .
O4 Mn2 O10 88.2(3) 1_556 .
O7 Mn2 O10 76.6(3) 7_455 .
O2 Mn2 O10 172.9(3) . .
O6 Mn2 H10B 98.0 7_454 .
O9 Mn2 H10B 78.2 . .
O4 Mn2 H10B 90.9 1_556 .
O7 Mn2 H10B 81.9 7_455 .
O2 Mn2 H10B 175.0 . .
O10 Mn2 H10B 5.8 . .
C1 O1 Mn1 84.7(4) . .
C1 O2 Mn2 137.2(5) . .
C1 O2 Mn1 94.2(4) . .
Mn2 O2 Mn1 104.0(2) . .
C4 O3 Mn1 132.7(5) . 1_554
C4 O4 Mn2 135.5(5) . 1_554
C11 O6 Mn2 149.1(7) . 8_554
C13 O7 Mn2 142.4(5) . 8
C13 O8 Mn1 123.7(5) . 8
Mn2 O9 H9B 85.7 . .
Mn2 O9 H9A 142.1 . .
H9B O9 H9A 91.1 . .
Mn2 O10 H10B 31.0 . .
Mn2 O10 H10A 93.9 . .
H10B O10 H10A 63.6 . .
C17 N1 C21 119.1(7) . .
C17 N1 Mn1 125.8(6) . .
C21 N1 Mn1 115.0(6) . .
C28 N2 C22 118.8(8) . .
C28 N2 Mn1 126.1(6) . .
C22 N2 Mn1 115.1(5) . .
O1 C1 O2 121.1(6) . .
O1 C1 C2 120.3(6) . .
O2 C1 C2 118.3(6) . .
O1 C1 Mn1 66.8(4) . .
O2 C1 Mn1 57.2(3) . .
C2 C1 Mn1 156.9(5) . .
C3 C2 C8 120.3(6) . .
C3 C2 C1 123.6(6) . .
C8 C2 C1 115.6(6) . .
C2 C3 C5 118.5(6) . .
C2 C3 C4 120.9(6) . .
C5 C3 C4 120.5(7) . .
O3 C4 O4 124.9(7) . .
O3 C4 C3 119.0(7) . .
O4 C4 C3 116.0(7) . .
C6 C5 C3 121.2(7) . .
C6 C5 H5A 119.4 . .
C3 C5 H5A 119.4 . .
C5 C6 C7 121.5(6) . .
C5 C6 H6A 119.2 . .
C7 C6 H6A 119.2 . .
C8 C7 C6 117.5(7) . .
C8 C7 C9 120.2(7) . .
C6 C7 C9 122.3(6) . .
C7 C8 C2 120.9(7) . .
C7 C8 H8A 119.6 . .
C2 C8 H8A 119.6 . .
C16 C9 C10 119.4(7) . .
C16 C9 C7 118.8(6) . .
C10 C9 C7 121.7(6) . .
C9 C10 C12 118.6(7) . .
C9 C10 C11 121.2(6) . .
C12 C10 C11 120.2(6) . .
O5 C11 O6 127.8(8) . .
O5 C11 C10 118.1(7) . .
O6 C11 C10 114.1(8) . .
C14 C12 C10 119.6(7) . .
C14 C12 C13 119.0(7) . .
C10 C12 C13 120.9(7) . .
O7 C13 O8 124.3(7) . .
O7 C13 C12 119.7(7) . .
O8 C13 C12 115.9(7) . .
C15 C14 C12 120.8(7) . .
C15 C14 H14A 119.6 . .
C12 C14 H14A 119.6 . .
C14 C15 C16 120.0(7) . .
C14 C15 H15A 120.0 . .
C16 C15 H15A 120.0 . .
C9 C16 C15 121.5(7) . .
C9 C16 H16A 119.3 . .
C15 C16 H16A 119.3 . .
N1 C17 C18 123.6(9) . .
N1 C17 H17A 118.2 . .
C18 C17 H17A 118.2 . .
C17 C18 C19 117.8(9) . .
C17 C18 H18A 121.1 . .
C19 C18 H18A 121.1 . .
C18 C19 C20 119.7(9) . .
C18 C19 H19A 120.1 . .
C20 C19 H19A 120.1 . .
C19 C20 C21 118.1(9) . .
C19 C20 C25 123.6(10) . .
C21 C20 C25 118.3(11) . .
N1 C21 C22 118.5(7) . .
N1 C21 C20 121.6(9) . .
C22 C21 C20 119.9(8) . .
N2 C22 C23 123.1(9) . .
N2 C22 C21 117.9(7) . .
C23 C22 C21 119.0(8) . .
C22 C23 C26 115.7(9) . .
C22 C23 C24 119.7(10) . .
C26 C23 C24 124.5(10) . .
C25 C24 C23 122.2(10) . .
C25 C24 H24A 118.9 . .
C23 C24 H24A 118.9 . .
C24 C25 C20 121.0(11) . .
C24 C25 H25A 119.5 . .
C20 C25 H25A 119.5 . .
C27 C26 C23 120.9(9) . .
C27 C26 H26A 119.6 . .
C23 C26 H26A 119.6 . .
C26 C27 C28 119.3(11) . .
C26 C27 H27A 120.3 . .
C28 C27 H27A 120.3 . .
N2 C28 C27 122.0(10) . .
N2 C28 H28A 119.0 . .
C27 C28 H28A 119.0 . .

loop_
_geom_bond_atom_site_label_1
_geom_bond_atom_site_label_2
_geom_bond_distance
_geom_bond_site_symmetry_2
Mn1 O8 2.078(6) 7_455
Mn1 O3 2.136(5) 1_556
Mn1 O2 2.213(5) .
Mn1 N2 2.227(7) .
Mn1 N1 2.259(6) .
Mn1 O1 2.425(6) .
Mn1 C1 2.627(7) .
Mn2 O6 2.083(6) 7_454
Mn2 O9 2.160(8) .
Mn2 O4 2.159(5) 1_556
Mn2 O7 2.164(6) 7_455
Mn2 O2 2.214(5) .
Mn2 O10 2.267(7) .
Mn2 H10B 1.9480 .
O1 C1 1.257(9) .
O2 C1 1.260(9) .
O3 C4 1.252(9) .
O3 Mn1 2.136(5) 1_554
O4 C4 1.286(10) .
O4 Mn2 2.159(5) 1_554
O5 C11 1.230(10) .
O6 C11 1.240(10) .
O6 Mn2 2.083(6) 8_554
O7 C13 1.219(10) .
O7 Mn2 2.164(6) 8
O8 C13 1.283(9) .
O8 Mn1 2.078(6) 8
O9 H9B 0.9515 .
O9 H9A 0.8804 .
O10 H10B 0.3842 .
O10 H10A 1.0614 .
N1 C17 1.333(11) .
N1 C21 1.330(11) .
N2 C28 1.351(12) .
N2 C22 1.366(10) .
C1 C2 1.495(9) .
C2 C3 1.378(10) .
C2 C8 1.404(10) .
C3 C5 1.400(9) .
C3 C4 1.477(10) .
C5 C6 1.358(10) .
C5 H5A 0.9300 .
C6 C7 1.398(11) .
C6 H6A 0.9300 .
C7 C8 1.395(10) .
C7 C9 1.482(10) .
C8 H8A 0.9300 .
C9 C16 1.373(11) .
C9 C10 1.415(10) .
C10 C12 1.428(10) .
C10 C11 1.510(11) .
C12 C14 1.400(11) .
C12 C13 1.487(10) .
C14 C15 1.358(11) .
C14 H14A 0.9300 .
C15 C16 1.400(11) .
C15 H15A 0.9300 .
C16 H16A 0.9300 .
C17 C18 1.363(12) .
C17 H17A 0.9300 .
C18 C19 1.409(17) .
C18 H18A 0.9300 .
C19 C20 1.368(17) .
C19 H19A 0.9300 .
C20 C21 1.416(11) .
C20 C25 1.462(16) .
C21 C22 1.408(13) .
C22 C23 1.410(11) .
C23 C26 1.423(17) .
C23 C24 1.424(16) .
C24 C25 1.285(19) .
C24 H24A 0.9300 .
C25 H25A 0.9300 .
C26 C27 1.376(17) .
C26 H26A 0.9300 .
C27 C28 1.386(14) .
C27 H27A 0.9300 .
C28 H28A 0.9300 .
